data_9011746
loop_
_publ_author_name
'Kato, T.'
'Ito, Y.'
'Hashimoto, N.'

_publ_section_title
;
 The crystal structures of sonolite and jerrygibbsite
;
_journal_name_full 'Neues Jahrbuch fur Mineralogie, Monatshefte'
_journal_page_first 410
_journal_page_last 430
_journal_volume 1989
_journal_year 1989
_chemical_compound_source 'Hokkejino mine, Kyoto Prefecture, Honshu, Japan'
_chemical_formula_sum 'Ca0.434 Fe0.052 H2 Mg0.88 Mn7.634 O18 Si4'
_chemical_name_mineral Sonolite
_space_group_IT_number 14
_symmetry_space_group_name_Hall '-P 2xab'
_symmetry_space_group_name_H-M 'P 21/b 1 1'
_cell_angle_alpha 100.30
_cell_angle_beta 90
_cell_angle_gamma 90
_cell_formula_units_Z 2
_cell_length_a 4.872
_cell_length_b 10.669
_cell_length_c 14.287
_cell_volume 730.662
_database_code_amcsd 0014839
_exptl_crystal_density_diffrn 3.925
_cod_original_formula_sum '(Mn7.634 Mg.88 Ca.434 Fe.052) Si4 O18 H2'
_cod_database_code 9011746

loop_
_space_group_symop_operation_xyz
x,y,z
1/2-x,1/2+y,z
1/2+x,1/2-y,-z
-x,-y,-z

loop_
_atom_site_aniso_label
_atom_site_aniso_U_11
_atom_site_aniso_U_22
_atom_site_aniso_U_33
_atom_site_aniso_U_12
_atom_site_aniso_U_13
_atom_site_aniso_U_23
MnM1C 0.01089 0.01742 0.01151 0.00070 -0.00191 0.00120
MgM1C 0.01089 0.01742 0.01151 0.00070 -0.00191 0.00120
CaM1C 0.01089 0.01742 0.01151 0.00070 -0.00191 0.00120
FeM1C 0.01089 0.01742 0.01151 0.00070 -0.00191 0.00120
MnM1N 0.00899 0.01373 0.01001 0.00093 -0.00121 -0.00486
MgM1N 0.00899 0.01373 0.01001 0.00093 -0.00121 -0.00486
CaM1N 0.00899 0.01373 0.01001 0.00093 -0.00121 -0.00486
FeM1N 0.00899 0.01373 0.01001 0.00093 -0.00121 -0.00486
MnM25 0.01146 0.00904 0.00941 0.00091 0.00059 -0.00135
MgM25 0.01146 0.00904 0.00941 0.00091 0.00059 -0.00135
CaM25 0.01146 0.00904 0.00941 0.00091 0.00059 -0.00135
FeM25 0.01146 0.00904 0.00941 0.00091 0.00059 -0.00135
MnM26 0.00914 0.00821 0.00931 -0.00031 -0.00038 -0.00172
MgM26 0.00914 0.00821 0.00931 -0.00031 -0.00038 -0.00172
CaM26 0.00914 0.00821 0.00931 -0.00031 -0.00038 -0.00172
FeM26 0.00914 0.00821 0.00931 -0.00031 -0.00038 -0.00172
MnM3 0.01399 0.01636 0.01321 0.00052 -0.00031 -0.00067
MgM3 0.01399 0.01636 0.01321 0.00052 -0.00031 -0.00067
CaM3 0.01399 0.01636 0.01321 0.00052 -0.00031 -0.00067
FeM3 0.01399 0.01636 0.01321 0.00052 -0.00031 -0.00067
Sil 0.00432 0.00893 0.00541 0.00039 0.00049 -0.00187
Si2 0.00352 0.00648 0.00761 0.00041 -0.00045 -0.00254
O11 0.00803 0.01183 0.00831 -0.00150 -0.00049 -0.00419
O12 0.00791 0.00553 0.00691 0.00130 0.00035 -0.00463
O13 0.00427 0.01195 0.00881 0.00148 0.00173 -0.00164
O14 0.00699 0.01262 0.00701 0.00127 -0.00146 -0.00351
O21 0.00524 0.01557 0.01081 -0.00021 0.00149 0.00000
O22 0.01047 0.00994 0.01281 -0.00010 0.00042 -0.00022
O23 0.00856 0.00988 0.00841 0.00199 -0.00146 -0.00187
O24 0.00891 0.00720 0.01181 0.00142 -0.00125 -0.00658
O-H 0.01532 0.01485 0.02032 0.00503 0.01183 0.00157

loop_
_atom_site_label
_atom_site_fract_x
_atom_site_fract_y
_atom_site_fract_z
_atom_site_occupancy
_atom_site_U_iso_or_equiv
_atom_site_type_symbol
_atom_site_attached_hydrogens
MnM1C 0.50000 0.00000 0.50000 0.86400 0.01317 Mn 0
MgM1C 0.50000 0.00000 0.50000 0.08000 0.01317 Mg 0
CaM1C 0.50000 0.00000 0.50000 0.05000 0.01317 Ca 0
FeM1C 0.50000 0.00000 0.50000 0.00600 0.01317 Fe 0
MnM1N 0.49530 0.94730 0.27330 0.88400 0.01089 Mn 0
MgM1N 0.49530 0.94730 0.27330 0.06000 0.01089 Mg 0
CaM1N 0.49530 0.94730 0.27330 0.05000 0.01089 Ca 0
FeM1N 0.49530 0.94730 0.27330 0.00600 0.01089 Fe 0
MnM25 0.00910 0.13930 0.17170 0.88400 0.01013 Mn 0
MgM25 0.00910 0.13930 0.17170 0.06000 0.01013 Mg 0
CaM25 0.00910 0.13930 0.17170 0.05000 0.01013 Ca 0
FeM25 0.00910 0.13930 0.17170 0.00600 0.01013 Fe 0
MnM26 0.51280 0.25370 0.38800 0.87400 0.00912 Mn 0
MgM26 0.51280 0.25370 0.38800 0.07000 0.00912 Mg 0
CaM26 0.51280 0.25370 0.38800 0.05000 0.00912 Ca 0
FeM26 0.51280 0.25370 0.38800 0.00600 0.00912 Fe 0
MnM3 0.48600 0.87380 0.04160 0.74300 0.01482 Mn 0
MgM3 0.48600 0.87380 0.04160 0.21000 0.01482 Mg 0
CaM3 0.48600 0.87380 0.04160 0.04200 0.01482 Ca 0
FeM3 0.48600 0.87380 0.04160 0.00500 0.01482 Fe 0
Sil 0.07400 0.06730 0.38970 1.00000 0.00621 Si 0
Si2 0.07750 0.17510 0.83590 1.00000 0.00583 Si 0
O11 0.74170 0.06350 0.38800 1.00000 0.00937 O 0
O12 0.28370 0.42640 0.38750 1.00000 0.00633 O 0
O13 0.21200 0.11410 0.29730 1.00000 0.00798 O 0
O14 0.21380 0.15630 0.48240 1.00000 0.00887 O 0
O21 0.24680 0.32390 0.16230 1.00000 0.01026 O 0
O22 0.78140 0.96390 0.16220 1.00000 0.01127 O 0
O23 0.71510 0.28180 0.25800 1.00000 0.00899 O 0
O24 0.72060 0.23190 0.07320 1.00000 0.00874 O 0
O-H 0.25760 0.04400 0.05320 1.00000 0.01520 O 1

loop_
_cod_changelog_entry_id
_cod_changelog_entry_author
_cod_changelog_entry_date
_cod_changelog_entry_text
1
;cod-tools version 3.8.0
Id: cif_guess_AMCSD_atom_types 9574 2023-05-10 09:00:05Z saulius
;
2023-05-10T18:53:22+03:00
;Derived atom types and hydrogen counts
from atom names that follow the AMCSD naming convention
(Wat == water, O-H == hydroxyl).
;
2
;cod-tools version 3.10.1
Id: cif_fix_AMCSD_aniso_labels 10200 2024-08-01 14:09:44Z saulius
;
2024-08-02T12:21:42+03:00
;Changed the following '_atom_site_aniso_label' values:
'OH' -> 'O-H'
;

loop_
_cod_related_entry_id
_cod_related_entry_database
_cod_related_entry_code
1 AMCSD 0014839
